data_1100702
_chemical_formula_sum 'C18 H18 Ag Cl N4 O4 S2'
_chemical_formula_weight 561.80
_space_group_IT_number 2
_symmetry_cell_setting triclinic
_symmetry_space_group_name_Hall '-P 1'
_symmetry_space_group_name_H-M 'P -1'
_atom_sites_solution_hydrogens geom
_atom_sites_solution_primary direct
_atom_sites_solution_secondary difmap
_cell_angle_alpha 66.954(5)
_cell_angle_beta 80.260(5)
_cell_angle_gamma 73.600(5)
_cell_formula_units_Z 2
_cell_length_a 8.371(5)
_cell_length_b 10.844(5)
_cell_length_c 13.407(5)
_cell_measurement_reflns_used 4302
_cell_measurement_temperature 293(2)
_cell_measurement_theta_max 26.45
_cell_measurement_theta_min 2.15
_cell_volume 1072.0(9)
_diffrn_ambient_temperature 293(2)
_diffrn_detector_area_resol_mean ?
_diffrn_measured_fraction_theta_full 0.972
_diffrn_measured_fraction_theta_max 0.972
_diffrn_measurement_device_type 'CCD area detector'
_diffrn_measurement_method 'phi and omega scans'
_diffrn_radiation_monochromator graphite
_diffrn_radiation_source 'fine-focus sealed tube'
_diffrn_radiation_type MoK\a
_diffrn_radiation_wavelength 0.71069
_diffrn_reflns_av_R_equivalents 0.0274
_diffrn_reflns_av_sigmaI/netI 0.0174
_diffrn_reflns_limit_h_max 10
_diffrn_reflns_limit_h_min -10
_diffrn_reflns_limit_k_max 13
_diffrn_reflns_limit_k_min -9
_diffrn_reflns_limit_l_max 16
_diffrn_reflns_limit_l_min -16
_diffrn_reflns_number 13364
_diffrn_reflns_theta_full 26.45
_diffrn_reflns_theta_max 26.45
_diffrn_reflns_theta_min 2.15
_diffrn_standards_decay_% 0
_diffrn_standards_interval_count ?
_diffrn_standards_interval_time ?
_diffrn_standards_number ?
_exptl_absorpt_coefficient_mu 1.293
_exptl_absorpt_correction_T_max 0.7622
_exptl_absorpt_correction_T_min 0.5003
_exptl_absorpt_correction_type multi-scan
_exptl_absorpt_process_details 'SADABS (sheldrick 1996)'
_exptl_crystal_colour pale-yellow
_exptl_crystal_density_diffrn 1.741
_exptl_crystal_density_meas ?
_exptl_crystal_density_method 'not measured'
_exptl_crystal_description irregular-block
_exptl_crystal_F_000 564
_exptl_crystal_size_max 0.84
_exptl_crystal_size_mid 0.36
_exptl_crystal_size_min 0.21
_refine_diff_density_max 0.634
_refine_diff_density_min -0.819
_refine_diff_density_rms 0.080
_refine_ls_extinction_coef ?
_refine_ls_extinction_method none
_refine_ls_goodness_of_fit_ref 1.046
_refine_ls_hydrogen_treatment mixed
_refine_ls_matrix_type full
_refine_ls_number_parameters 294
_refine_ls_number_reflns 4302
_refine_ls_number_restraints 0
_refine_ls_restrained_S_all 1.046
_refine_ls_R_factor_all 0.0331
_refine_ls_R_factor_gt 0.0310
_refine_ls_shift/su_max 0.001
_refine_ls_shift/su_mean 0.000
_refine_ls_structure_factor_coef Fsqd
_refine_ls_weighting_details 'calc w=1/[\s^2^(Fo^2^)+(0.0528P)^2^+0.7913P] where P=(Fo^2^+2Fc^2^)/3'
_refine_ls_weighting_scheme calc
_refine_ls_wR_factor_gt 0.0851
_refine_ls_wR_factor_ref 0.0865
_reflns_number_gt 3983
_reflns_number_total 4302
_reflns_threshold_expression &gt;2sigma(I)
_cod_depositor_comments
;
The following automatic conversions were performed:
'_symmetry_cell_setting' value 'Triclinic' changed to 'triclinic'
according to '/home/saulius/struct/CIF-dictionaries/cif_core.dic'
dictionary named 'cif_core.dic' version 2.4.1 from 2010-06-29.

Automatic conversion script
Id: cif_fix_enum 1527 2010-12-29 10:47:43Z saulius 
;
_cod_original_sg_symbol_H-M P-1
_cod_database_code 1100702

loop_
_symmetry_equiv_pos_as_xyz
'x, y, z'
'-x, -y, -z'

loop_
_atom_site_label
_atom_site_type_symbol
_atom_site_fract_x
_atom_site_fract_y
_atom_site_fract_z
_atom_site_U_iso_or_equiv
_atom_site_adp_type
_atom_site_occupancy
_atom_site_symmetry_multiplicity
_atom_site_calc_flag
_atom_site_refinement_flags
_atom_site_disorder_assembly
_atom_site_disorder_group
Ag1 Ag 0.05356(2) 0.80167(2) 0.306790(15) 0.04381(9) Uani 1 1 d . . .
Cl1 Cl 0.43093(7) 1.19224(7) 0.19462(5) 0.03960(15) Uani 1 1 d . . .
O11 O 0.2576(4) 1.2029(6) 0.1881(4) 0.1363(19) Uani 1 1 d . . .
O12 O 0.4449(7) 1.2256(5) 0.2833(3) 0.0939(15) Uani 0.844(6) 1 d P . .
O13 O 0.5055(5) 1.0428(4) 0.2280(3) 0.0778(11) Uani 0.844(6) 1 d P . .
O14 O 0.5033(5) 1.2668(4) 0.0958(3) 0.0869(13) Uani 0.844(6) 1 d P . .
O21 O 0.404(3) 1.1069(19) 0.1636(18) 0.073(6) Uani 0.156(6) 1 d P . .
O22 O 0.310(3) 1.284(2) 0.226(3) 0.110(12) Uani 0.156(6) 1 d P . .
O23 O 0.596(4) 1.154(3) 0.232(2) 0.118(9) Uiso 0.156(6) 1 d P . .
S1 S -0.21172(7) 0.75228(6) 0.44071(5) 0.03230(14) Uani 1 1 d . . .
S2 S 0.35235(7) 0.74892(7) 0.20844(5) 0.03720(15) Uani 1 1 d . . .
N1 N 0.1732(2) 0.6277(2) 0.50164(17) 0.0315(4) Uani 1 1 d . . .
N2 N 0.0118(2) 0.95421(19) 0.41412(16) 0.0315(4) Uani 1 1 d . . .
N3 N 0.0288(3) 0.6446(2) 0.20838(18) 0.0366(5) Uani 1 1 d . . .
N4 N 0.0172(3) 0.9597(2) 0.11120(16) 0.0340(4) Uani 1 1 d . . .
C1 C 0.3271(3) 0.6356(3) 0.5116(2) 0.0359(5) Uani 1 1 d . . .
H1 H 0.4101 0.6244 0.4580 0.043 Uiso 1 1 calc R . .
C2 C 0.3688(3) 0.6594(3) 0.5969(2) 0.0393(6) Uani 1 1 d . . .
H2 H 0.4771 0.6636 0.6004 0.047 Uiso 1 1 calc R . .
C3 C 0.2463(4) 0.6769(3) 0.6770(2) 0.0426(6) Uani 1 1 d . . .
H3 H 0.2702 0.6938 0.7351 0.051 Uiso 1 1 calc R . .
C4 C 0.0866(3) 0.6684(3) 0.6684(2) 0.0358(5) Uani 1 1 d . . .
H4 H 0.0020 0.6789 0.7213 0.043 Uiso 1 1 calc R . .
C5 C 0.0544(3) 0.6440(2) 0.57978(18) 0.0274(4) Uani 1 1 d . . .
C6 C -0.1184(3) 0.6339(2) 0.5674(2) 0.0320(5) Uani 1 1 d . . .
H6A H -0.1924 0.6504 0.6272 0.038 Uiso 1 1 calc R . .
H6B H -0.1114 0.5404 0.5737 0.038 Uiso 1 1 calc R . .
C7 C -0.2715(3) 0.9141(3) 0.4633(2) 0.0353(5) Uani 1 1 d . . .
H7A H -0.3275 0.9856 0.4008 0.042 Uiso 1 1 calc R . .
H7B H -0.3508 0.9053 0.5260 0.042 Uiso 1 1 calc R . .
C8 C -0.1272(3) 0.9591(2) 0.48163(19) 0.0304(5) Uani 1 1 d . . .
C9 C 0.1368(3) 0.9952(2) 0.4332(2) 0.0320(5) Uani 1 1 d . . .
H9 H 0.2339 0.9930 0.3878 0.038 Uiso 1 1 calc R . .
C10 C -0.1252(3) 0.6606(3) 0.1814(2) 0.0426(6) Uani 1 1 d . . .
H10 H -0.2138 0.6672 0.2327 0.051 Uiso 1 1 calc R . .
C11 C -0.1594(4) 0.6679(3) 0.0820(3) 0.0494(7) Uani 1 1 d . . .
H11 H -0.2683 0.6805 0.0663 0.059 Uiso 1 1 calc R . .
C12 C -0.0282(5) 0.6562(4) 0.0065(3) 0.0626(9) Uani 1 1 d . . .
H12 H -0.0470 0.6612 -0.0616 0.075 Uiso 1 1 calc R . .
C13 C 0.1325(4) 0.6366(3) 0.0333(2) 0.0507(7) Uani 1 1 d . . .
H13 H 0.2230 0.6262 -0.0161 0.061 Uiso 1 1 calc R . .
C14 C 0.1568(3) 0.6328(2) 0.1341(2) 0.0338(5) Uani 1 1 d . . .
C15 C 0.3299(3) 0.6152(3) 0.1658(2) 0.0407(6) Uani 1 1 d . . .
H15A H 0.4089 0.6123 0.1044 0.049 Uiso 1 1 calc R . .
H15B H 0.3596 0.5269 0.2246 0.049 Uiso 1 1 calc R . .
C16 C 0.3241(3) 0.8990(3) 0.0841(2) 0.0370(5) Uani 1 1 d . . .
H16A H 0.3506 0.9735 0.0959 0.044 Uiso 1 1 calc R . .
H16B H 0.4040 0.8776 0.0283 0.044 Uiso 1 1 calc R . .
C17 C 0.1518(3) 0.9506(2) 0.04141(19) 0.0304(5) Uani 1 1 d . . .
C18 C -0.1332(3) 1.0092(2) 0.06900(19) 0.0348(5) Uani 1 1 d . . .
H18 H -0.2284 1.0167 0.1154 0.042 Uiso 1 1 calc R . .

loop_
_atom_site_aniso_label
_atom_site_aniso_U_11
_atom_site_aniso_U_22
_atom_site_aniso_U_33
_atom_site_aniso_U_23
_atom_site_aniso_U_13
_atom_site_aniso_U_12
Ag1 0.03737(13) 0.07352(17) 0.02544(12) -0.02329(10) 0.00675(8) -0.01811(10)
Cl1 0.0323(3) 0.0612(4) 0.0290(3) -0.0236(3) 0.0005(2) -0.0078(3)
O11 0.0536(18) 0.215(5) 0.102(3) -0.020(3) -0.0216(19) -0.019(3)
O12 0.126(4) 0.131(3) 0.065(2) -0.064(2) 0.012(2) -0.061(3)
O13 0.076(2) 0.068(2) 0.083(3) -0.0320(18) 0.014(2) -0.0129(17)
O14 0.095(3) 0.089(2) 0.0503(18) -0.0132(16) 0.0416(17) -0.0271(19)
O21 0.086(13) 0.064(11) 0.112(15) -0.070(12) 0.009(11) -0.036(10)
O22 0.097(17) 0.110(16) 0.17(3) -0.121(19) 0.097(18) -0.052(14)
S1 0.0258(3) 0.0461(3) 0.0311(3) -0.0194(2) 0.0004(2) -0.0114(2)
S2 0.0281(3) 0.0574(4) 0.0253(3) -0.0107(3) -0.0023(2) -0.0149(3)
N1 0.0275(9) 0.0326(10) 0.0316(10) -0.0127(8) -0.0018(8) -0.0018(7)
N2 0.0312(10) 0.0272(9) 0.0308(10) -0.0096(8) 0.0062(8) -0.0051(8)
N3 0.0325(10) 0.0402(11) 0.0347(11) -0.0092(9) -0.0023(8) -0.0112(9)
N4 0.0368(11) 0.0336(10) 0.0262(9) -0.0098(8) 0.0063(8) -0.0066(8)
C1 0.0255(11) 0.0389(12) 0.0381(13) -0.0132(10) -0.0009(10) -0.0015(9)
C2 0.0305(12) 0.0434(13) 0.0403(14) -0.0091(11) -0.0091(10) -0.0081(10)
C3 0.0497(15) 0.0485(14) 0.0334(13) -0.0139(11) -0.0098(11) -0.0145(12)
C4 0.0393(13) 0.0391(12) 0.0282(12) -0.0121(10) 0.0029(10) -0.0115(10)
C5 0.0280(11) 0.0231(10) 0.0280(11) -0.0074(8) -0.0007(8) -0.0048(8)
C6 0.0306(11) 0.0314(11) 0.0326(12) -0.0105(9) 0.0040(9) -0.0105(9)
C7 0.0241(11) 0.0372(12) 0.0400(13) -0.0141(10) 0.0005(9) -0.0020(9)
C8 0.0273(11) 0.0232(10) 0.0333(12) -0.0073(9) 0.0029(9) -0.0022(8)
C9 0.0286(11) 0.0272(10) 0.0354(12) -0.0118(9) 0.0088(9) -0.0054(9)
C10 0.0349(13) 0.0405(13) 0.0503(16) -0.0105(12) -0.0062(11) -0.0128(11)
C11 0.0515(16) 0.0427(14) 0.0584(18) -0.0122(13) -0.0225(14) -0.0157(12)
C12 0.087(3) 0.068(2) 0.0440(17) -0.0202(15) -0.0195(17) -0.0266(19)
C13 0.0618(18) 0.0545(17) 0.0402(15) -0.0217(13) 0.0030(13) -0.0180(14)
C14 0.0389(13) 0.0253(10) 0.0338(12) -0.0062(9) -0.0013(10) -0.0095(9)
C15 0.0322(12) 0.0376(13) 0.0433(14) -0.0081(11) 0.0010(11) -0.0064(10)
C16 0.0337(12) 0.0420(13) 0.0344(13) -0.0103(10) 0.0064(10) -0.0181(10)
C17 0.0342(12) 0.0244(10) 0.0300(11) -0.0086(9) 0.0052(9) -0.0091(9)
C18 0.0351(12) 0.0344(12) 0.0270(11) -0.0089(9) 0.0087(9) -0.0061(9)

loop_
_atom_type_symbol
_atom_type_description
_atom_type_scat_dispersion_real
_atom_type_scat_dispersion_imag
_atom_type_scat_source
C C 0.0033 0.0016 'International Tables Vol C Tables 4.2.6.8 and 6.1.1.4'
H H 0.0000 0.0000 'International Tables Vol C Tables 4.2.6.8 and 6.1.1.4'
N N 0.0061 0.0033 'International Tables Vol C Tables 4.2.6.8 and 6.1.1.4'
O O 0.0106 0.0060 'International Tables Vol C Tables 4.2.6.8 and 6.1.1.4'
S S 0.1246 0.1234 'International Tables Vol C Tables 4.2.6.8 and 6.1.1.4'
Cl Cl 0.1484 0.1585 'International Tables Vol C Tables 4.2.6.8 and 6.1.1.4'
Ag Ag -0.8971 1.1015 'International Tables Vol C Tables 4.2.6.8 and 6.1.1.4'

loop_
_geom_angle_atom_site_label_1
_geom_angle_atom_site_label_2
_geom_angle_atom_site_label_3
_geom_angle
_geom_angle_site_symmetry_1
_geom_angle_site_symmetry_3
_geom_angle_publ_flag
N2 Ag1 N4 106.47(7) . . ?
N2 Ag1 N3 167.51(7) . . ?
N4 Ag1 N3 75.20(7) . . ?
N2 Ag1 S2 116.73(5) . . ?
N4 Ag1 S2 75.80(5) . . ?
N3 Ag1 S2 75.75(5) . . ?
N2 Ag1 S1 75.13(5) . . ?
N4 Ag1 S1 119.92(6) . . ?
N3 Ag1 S1 93.21(5) . . ?
S2 Ag1 S1 158.33(3) . . ?
O21 Cl1 O22 124.1(15) . . ?
O21 Cl1 O14 96.2(10) . . ?
O22 Cl1 O14 106.8(11) . . ?
O21 Cl1 O12 146.9(11) . . ?
O22 Cl1 O12 57.7(15) . . ?
O14 Cl1 O12 115.4(3) . . ?
O21 Cl1 O11 65.2(10) . . ?
O22 Cl1 O11 59.0(12) . . ?
O14 Cl1 O11 112.1(3) . . ?
O12 Cl1 O11 108.1(3) . . ?
O21 Cl1 O23 113.0(16) . . ?
O22 Cl1 O23 119.2(18) . . ?
O14 Cl1 O23 84.6(12) . . ?
O12 Cl1 O23 63.5(12) . . ?
O11 Cl1 O23 163.3(12) . . ?
O21 Cl1 O13 50.7(11) . . ?
O22 Cl1 O13 141.1(11) . . ?
O14 Cl1 O13 112.0(2) . . ?
O12 Cl1 O13 104.8(3) . . ?
O11 Cl1 O13 103.4(3) . . ?
O23 Cl1 O13 67.1(11) . . ?
O22 O11 Cl1 57.3(9) . . ?
O22 O11 O21 107.9(12) . . ?
Cl1 O11 O21 50.7(6) . . ?
O22 O12 Cl1 59.1(7) . . ?
O22 O12 O23 116.6(13) . . ?
Cl1 O12 O23 59.5(11) . . ?
O21 O13 Cl1 54.2(6) . . ?
O21 O13 O23 105.3(13) . . ?
Cl1 O13 O23 55.4(10) . . ?
O13 O21 Cl1 75.1(11) . . ?
O13 O21 O11 120.1(14) . . ?
Cl1 O21 O11 64.1(7) . . ?
O12 O22 Cl1 63.2(12) . . ?
O12 O22 O11 116.7(16) . . ?
Cl1 O22 O11 63.7(7) . . ?
Cl1 O23 O12 57.0(11) . . ?
Cl1 O23 O13 57.4(11) . . ?
O12 O23 O13 94.3(16) . . ?
C7 S1 C6 101.34(12) . . ?
C7 S1 Ag1 97.09(8) . . ?
C6 S1 Ag1 102.32(8) . . ?
C16 S2 C15 102.19(13) . . ?
C16 S2 Ag1 98.93(9) . . ?
C15 S2 Ag1 99.52(9) . . ?
C5 N1 C1 117.5(2) . . ?
C9 N2 C8 116.9(2) . . ?
C9 N2 Ag1 123.08(15) . . ?
C8 N2 Ag1 116.81(16) . . ?
C10 N3 C14 117.7(2) . . ?
C10 N3 Ag1 115.66(18) . . ?
C14 N3 Ag1 112.32(16) . . ?
C17 N4 C18 116.9(2) . . ?
C17 N4 Ag1 116.56(16) . . ?
C18 N4 Ag1 121.75(15) . . ?
N1 C1 C2 123.8(2) . . ?
C1 C2 C3 118.7(2) . . ?
C2 C3 C4 118.4(2) . . ?
C3 C4 C5 119.5(2) . . ?
N1 C5 C4 122.2(2) . . ?
N1 C5 C6 116.6(2) . . ?
C4 C5 C6 121.1(2) . . ?
C5 C6 S1 115.61(16) . . ?
C8 C7 S1 114.19(16) . . ?
N2 C8 C9 120.3(2) . 2_576 ?
N2 C8 C7 118.8(2) . . ?
C9 C8 C7 120.8(2) 2_576 . ?
N2 C9 C8 122.7(2) . 2_576 ?
N3 C10 C11 123.8(3) . . ?
C12 C11 C10 118.2(3) . . ?
C11 C12 C13 119.1(3) . . ?
C14 C13 C12 119.3(3) . . ?
N3 C14 C13 121.9(3) . . ?
N3 C14 C15 116.9(2) . . ?
C13 C14 C15 121.2(3) . . ?
C14 C15 S2 115.20(18) . . ?
C17 C16 S2 116.11(16) . . ?
N4 C17 C18 120.5(2) . 2_575 ?
N4 C17 C16 119.1(2) . . ?
C18 C17 C16 120.4(2) 2_575 . ?
N4 C18 C17 122.6(2) . 2_575 ?

loop_
_geom_bond_atom_site_label_1
_geom_bond_atom_site_label_2
_geom_bond_distance
_geom_bond_site_symmetry_2
_geom_bond_publ_flag
Ag1 N2 2.509(2) . ?
Ag1 N4 2.523(2) . ?
Ag1 N3 2.596(2) . ?
Ag1 S2 2.6436(14) . ?
Ag1 S1 2.6480(12) . ?
Cl1 O21 1.237(12) . ?
Cl1 O22 1.348(16) . ?
Cl1 O14 1.393(3) . ?
Cl1 O12 1.403(3) . ?
Cl1 O11 1.437(4) . ?
Cl1 O23 1.44(3) . ?
Cl1 O13 1.474(4) . ?
O11 O22 1.37(2) . ?
O11 O21 1.451(19) . ?
O12 O22 1.33(3) . ?
O12 O23 1.50(3) . ?
O13 O21 1.18(2) . ?
O13 O23 1.61(3) . ?
S1 C7 1.814(3) . ?
S1 C6 1.822(3) . ?
S2 C16 1.810(3) . ?
S2 C15 1.818(3) . ?
N1 C5 1.346(3) . ?
N1 C1 1.347(3) . ?
N2 C9 1.342(3) . ?
N2 C8 1.350(3) . ?
N3 C10 1.344(3) . ?
N3 C14 1.348(3) . ?
N4 C17 1.345(3) . ?
N4 C18 1.347(3) . ?
C1 C2 1.384(4) . ?
C2 C3 1.385(4) . ?
C3 C4 1.393(4) . ?
C4 C5 1.396(3) . ?
C5 C6 1.522(3) . ?
C7 C8 1.511(3) . ?
C8 C9 1.395(3) 2_576 ?
C9 C8 1.395(3) 2_576 ?
C10 C11 1.378(4) . ?
C11 C12 1.376(5) . ?
C12 C13 1.388(5) . ?
C13 C14 1.383(4) . ?
C14 C15 1.519(4) . ?
C16 C17 1.514(4) . ?
C17 C18 1.393(3) 2_575 ?
C18 C17 1.393(3) 2_575 ?
